data_7704679
loop_
_publ_author_name
'Chang, Guoliang'
'Zhang, Peng'
'Yang, Wenjing'
'Xie, Shangqing'
'Sun, Hongjian'
'Li, Xiaoyan'
'Fuhr, Olaf'
'Fenske, Dieter'

_publ_section_title
;
 Pyridine N-oxide promoted hydrosilylation of carbonyl compounds catalyzed
 by [PSiP]-pincer iron hydrides.
;
_journal_issue 27
_journal_name_full 'Dalton transactions (Cambridge, England : 2003)'
_journal_page_first 9349
_journal_page_last 9354
_journal_paper_doi 10.1039/d0dt00392a
_journal_volume 49
_journal_year 2020
_chemical_formula_moiety 'C48 H52 Fe P4 Si'
_chemical_formula_sum 'C48 H52 Fe P4 Si'
_chemical_formula_weight 836.71
_space_group_crystal_system orthorhombic
_space_group_IT_number 62
_space_group_name_Hall '-P 2ac 2n'
_space_group_name_H-M_alt 'P n m a'
_atom_sites_solution_hydrogens mixed
_atom_sites_solution_primary iterative
_audit_creation_date 2019-11-18
_audit_creation_method
;
Olex2 1.2
(compiled 2018.05.29 svn.r3508 for OlexSys, GUI svn.r5506)
;
_audit_update_record
;
2019-11-18 deposited with the CCDC.	2020-06-19 downloaded from the CCDC.
;
_cell_angle_alpha 90
_cell_angle_beta 90
_cell_angle_gamma 90
_cell_formula_units_Z 4
_cell_length_a 18.4493(2)
_cell_length_b 21.2072(2)
_cell_length_c 10.7787(3)
_cell_measurement_reflns_used 37567
_cell_measurement_temperature 180
_cell_measurement_theta_max 64.44
_cell_measurement_theta_min 2.08
_cell_volume 4217.25(13)
_computing_molecular_graphics 'Olex2 (Dolomanov et al., 2009)'
_computing_publication_material 'Olex2 (Dolomanov et al., 2009)'
_computing_structure_refinement 'ShelXL (Sheldrick, 2015)'
_computing_structure_solution 'olex2.solve (Bourhis et al., 2015)'
_diffrn_ambient_temperature 180.0
_diffrn_detector_area_resol_mean 13.33
_diffrn_detector_type Dectris
_diffrn_measured_fraction_theta_full 0.992
_diffrn_measured_fraction_theta_max 0.988
_diffrn_measurement_device 'Eulerian 4-circle diffractometer'
_diffrn_measurement_device_type 'STOE STADIVARI'
_diffrn_measurement_method 'rotation method, \w scans'
_diffrn_radiation_type GaK\a
_diffrn_radiation_wavelength 1.34143
_diffrn_reflns_av_R_equivalents 0.0189
_diffrn_reflns_av_unetI/netI 0.0144
_diffrn_reflns_Laue_measured_fraction_full 0.992
_diffrn_reflns_Laue_measured_fraction_max 0.988
_diffrn_reflns_limit_h_max 8
_diffrn_reflns_limit_h_min -24
_diffrn_reflns_limit_k_max 28
_diffrn_reflns_limit_k_min -27
_diffrn_reflns_limit_l_max 13
_diffrn_reflns_limit_l_min -14
_diffrn_reflns_number 22903
_diffrn_reflns_point_group_measured_fraction_full 0.992
_diffrn_reflns_point_group_measured_fraction_max 0.988
_diffrn_reflns_theta_full 53.597
_diffrn_reflns_theta_max 62.497
_diffrn_reflns_theta_min 4.133
_exptl_absorpt_coefficient_mu 3.197
_exptl_absorpt_correction_T_max 0.6794
_exptl_absorpt_correction_T_min 0.1226
_exptl_absorpt_correction_type multi-scan
_exptl_absorpt_process_details
;
STOE LANA, absorption correction by scaling of reflection intensities.
J. Koziskova, F. Hahn, J. Richter, J. Kozisek, "Comparison of different
absorption corrections on the model structure of tetrakis(\m~2~-acetato)-
diaqua-di-copper(II)", Acta Chimica Slovaca, vol. 9, no. 2, 2016, pp. 136 - 140.
Afterwards a spherical absorption correction was performed within STOE LANA.
;
_exptl_crystal_colour orange
_exptl_crystal_colour_primary orange
_exptl_crystal_density_diffrn 1.318
_exptl_crystal_description block
_exptl_crystal_F_000 1760
_exptl_crystal_size_max 0.35
_exptl_crystal_size_mid 0.34
_exptl_crystal_size_min 0.33
_refine_diff_density_max 0.297
_refine_diff_density_min -0.345
_refine_diff_density_rms 0.045
_refine_ls_extinction_method none
_refine_ls_goodness_of_fit_ref 1.049
_refine_ls_hydrogen_treatment mixed
_refine_ls_matrix_type full
_refine_ls_number_parameters 267
_refine_ls_number_reflns 5184
_refine_ls_number_restraints 0
_refine_ls_restrained_S_all 1.049
_refine_ls_R_factor_all 0.0326
_refine_ls_R_factor_gt 0.0282
_refine_ls_shift/su_max 0.001
_refine_ls_shift/su_mean 0.000
_refine_ls_structure_factor_coef Fsqd
_refine_ls_weighting_details 'w=1/[\s^2^(Fo^2^)+(0.0441P)^2^+1.4036P] where P=(Fo^2^+2Fc^2^)/3'
_refine_ls_weighting_scheme calc
_refine_ls_wR_factor_gt 0.0764
_refine_ls_wR_factor_ref 0.0789
_reflns_Friedel_coverage 0.000
_reflns_number_gt 4682
_reflns_number_total 5184
_reflns_threshold_expression 'I > 2\s(I)'
_cod_data_source_file d0dt00392a2.cif
_cod_data_source_block sun33
_cod_depositor_comments 'Adding full bibliography for 7704679.cif.'
_cod_database_code 7704679
_shelxl_version_number 2013-4
_shelx_space_group_comment
;
The symmetry employed for this shelxl refinement is uniquely defined
by the following loop, which should always be used as a source of
symmetry information in preference to the above space-group names.
They are only intended as comments.
;
_shelx_estimated_absorpt_t_max 0.418
_shelx_estimated_absorpt_t_min 0.401
_olex2_refinement_description
;
1. Fixed Uiso
 At 1.2 times of:
  All C(H) groups
 At 1.5 times of:
  All C(H,H,H) groups
2. Others
 Fixed Sof: H23A(0.5) H23B(0.5) H23C(0.5)
3.a Me refined with riding coordinates:
 C23(H23A,H23B,H23C), C24(H24A,H24B,H24C)
3.b Aromatic/amide H refined with riding coordinates:
 C2(H2), C3(H3), C4(H4), C5(H5), C6(H6), C8(H8), C9(H9), C10(H10), C11(H11),
 C12(H12), C15(H15), C16(H16), C17(H17), C18(H18), C20(H20), C21(H21), C22(H22)
3.c Idealised Me refined as rotating group:
 C26(H26A,H26B,H26C)
;
_olex2_submission_special_instructions 'No special instructions were received'

loop_
_space_group_symop_operation_xyz
'x, y, z'
'-x+1/2, -y, z+1/2'
'-x, y+1/2, -z'
'x+1/2, -y+1/2, -z+1/2'
'-x, -y, -z'
'x-1/2, y, -z-1/2'
'x, -y-1/2, z'
'-x-1/2, y-1/2, z-1/2'

loop_
_atom_site_label
_atom_site_type_symbol
_atom_site_fract_x
_atom_site_fract_y
_atom_site_fract_z
_atom_site_U_iso_or_equiv
_atom_site_adp_type
_atom_site_occupancy
_atom_site_site_symmetry_order
_atom_site_calc_flag
_atom_site_refinement_flags_posn
_atom_site_refinement_flags_adp
_atom_site_refinement_flags_occupancy
_atom_site_disorder_assembly
_atom_site_disorder_group
Fe1 Fe 0.69724(2) 0.7500 0.56878(2) 0.01990(7) Uani 1 2 d S T P . .
H H 0.7573(15) 0.7500 0.472(3) 0.042(7) Uiso 1 2 d S T P . .
P1 P 0.71809(2) 0.65188(2) 0.51397(3) 0.02291(8) Uani 1 1 d . . . . .
P2 P 0.59733(3) 0.7500 0.68594(5) 0.02897(11) Uani 1 2 d S T P . .
P3 P 0.77876(3) 0.7500 0.72566(5) 0.03001(12) Uani 1 2 d S T P . .
Si1 Si 0.62582(3) 0.7500 0.39029(5) 0.02036(10) Uani 1 2 d S T P . .
C1 C 0.81223(7) 0.62206(6) 0.52516(14) 0.0275(3) Uani 1 1 d . . . . .
C2 C 0.86377(8) 0.64929(7) 0.44665(15) 0.0332(3) Uani 1 1 d . . . . .
H2 H 0.8494 0.6815 0.3905 0.040 Uiso 1 1 calc R . . . .
C3 C 0.93559(9) 0.63005(9) 0.44950(16) 0.0402(4) Uani 1 1 d . . . . .
H3 H 0.9698 0.6488 0.3950 0.048 Uiso 1 1 calc R . . . .
C4 C 0.95763(9) 0.58367(9) 0.53130(18) 0.0455(4) Uani 1 1 d . . . . .
H4 H 1.0070 0.5709 0.5339 0.055 Uiso 1 1 calc R . . . .
C5 C 0.90761(9) 0.55608(8) 0.60906(18) 0.0440(4) Uani 1 1 d . . . . .
H5 H 0.9225 0.5242 0.6654 0.053 Uiso 1 1 calc R . . . .
C6 C 0.83519(8) 0.57483(7) 0.60534(15) 0.0341(3) Uani 1 1 d . . . . .
H6 H 0.8010 0.5550 0.6585 0.041 Uiso 1 1 calc R . . . .
C7 C 0.66713(8) 0.58284(6) 0.57631(14) 0.0285(3) Uani 1 1 d . . . . .
C8 C 0.66212(9) 0.57451(7) 0.70431(15) 0.0361(3) Uani 1 1 d . . . . .
H8 H 0.6867 0.6030 0.7578 0.043 Uiso 1 1 calc R . . . .
C9 C 0.62204(9) 0.52545(8) 0.75571(18) 0.0417(4) Uani 1 1 d . . . . .
H9 H 0.6201 0.5204 0.8432 0.050 Uiso 1 1 calc R . . . .
C10 C 0.58527(9) 0.48423(8) 0.67988(19) 0.0462(4) Uani 1 1 d . . . . .
H10 H 0.5571 0.4512 0.7147 0.055 Uiso 1 1 calc R . . . .
C11 C 0.58968(11) 0.49129(9) 0.5534(2) 0.0513(5) Uani 1 1 d . . . . .
H11 H 0.5650 0.4625 0.5007 0.062 Uiso 1 1 calc R . . . .
C12 C 0.63014(9) 0.54041(8) 0.50171(17) 0.0406(4) Uani 1 1 d . . . . .
H12 H 0.6323 0.5448 0.4141 0.049 Uiso 1 1 calc R . . . .
C13 C 0.70402(7) 0.63928(6) 0.34702(13) 0.0256(3) Uani 1 1 d . . . . .
C14 C 0.65440(7) 0.67986(6) 0.29175(12) 0.0237(3) Uani 1 1 d . . . . .
C15 C 0.63471(8) 0.66839(7) 0.16811(14) 0.0318(3) Uani 1 1 d . . . . .
H15 H 0.5989 0.6941 0.1300 0.038 Uiso 1 1 calc R . . . .
C16 C 0.66663(10) 0.62007(8) 0.10055(15) 0.0377(3) Uani 1 1 d . . . . .
H16 H 0.6525 0.6128 0.0170 0.045 Uiso 1 1 calc R . . . .
C17 C 0.71927(9) 0.58240(8) 0.15533(16) 0.0390(4) Uani 1 1 d . . . . .
H17 H 0.7432 0.5509 0.1080 0.047 Uiso 1 1 calc R . . . .
C18 C 0.73681(9) 0.59090(7) 0.27886(15) 0.0350(3) Uani 1 1 d . . . . .
H18 H 0.7711 0.5639 0.3175 0.042 Uiso 1 1 calc R . . . .
C19 C 0.52257(10) 0.7500 0.37279(17) 0.0251(4) Uani 1 2 d S T P . .
C20 C 0.48265(8) 0.69412(7) 0.36724(15) 0.0336(3) Uani 1 1 d . . . . .
H20 H 0.5077 0.6550 0.3688 0.040 Uiso 1 1 calc R . . . .
C21 C 0.40727(8) 0.69393(9) 0.35943(16) 0.0409(4) Uani 1 1 d . . . . .
H21 H 0.3818 0.6550 0.3565 0.049 Uiso 1 1 calc R . . . .
C22 C 0.36952(12) 0.7500 0.3559(2) 0.0400(5) Uani 1 2 d S T P . .
H22 H 0.3181 0.7500 0.3511 0.048 Uiso 1 2 calc RS T P . .
C23 C 0.60021(18) 0.7500 0.8561(3) 0.0834(13) Uani 1 2 d S T P . .
H23A H 0.6326 0.7836 0.8848 0.125 Uiso 0.5 1 calc R . . A -1
H23B H 0.6182 0.7092 0.8855 0.125 Uiso 0.5 1 calc R . . A -1
H23C H 0.5514 0.7572 0.8888 0.125 Uiso 0.5 1 calc R . . A -1
C24 C 0.53405(10) 0.68375(8) 0.6680(2) 0.0482(5) Uani 1 1 d . . . . .
H24A H 0.5253 0.6761 0.5795 0.072 Uiso 1 1 calc R . . . .
H24B H 0.4881 0.6939 0.7090 0.072 Uiso 1 1 calc R . . . .
H24C H 0.5550 0.6458 0.7057 0.072 Uiso 1 1 calc R . . . .
C25 C 0.87467(13) 0.7500 0.6855(3) 0.0467(6) Uani 1 2 d S T P . .
C26 C 0.78257(10) 0.81465(9) 0.83952(16) 0.0430(4) Uani 1 1 d . . . . .
H26A H 0.7914 0.8546 0.7963 0.064 Uiso 1 1 calc GR . . . .
H26B H 0.8219 0.8067 0.8985 0.064 Uiso 1 1 calc GR . . . .
H26C H 0.7364 0.8170 0.8843 0.064 Uiso 1 1 calc GR . . . .
H25A H 0.901(2) 0.7500 0.765(4) 0.079(11) Uiso 1 2 d S T P . .
H25B H 0.8869(13) 0.7137(12) 0.646(2) 0.071(7) Uiso 1 1 d . . . . .

loop_
_atom_site_aniso_label
_atom_site_aniso_U_11
_atom_site_aniso_U_22
_atom_site_aniso_U_33
_atom_site_aniso_U_23
_atom_site_aniso_U_13
_atom_site_aniso_U_12
Fe1 0.01985(13) 0.01935(13) 0.02049(13) 0.000 -0.00027(9) 0.000
P1 0.02239(16) 0.01915(15) 0.02720(17) 0.00158(12) 0.00042(12) 0.00211(11)
P2 0.0270(2) 0.0340(3) 0.0259(2) 0.000 0.00546(19) 0.000
P3 0.0303(3) 0.0340(3) 0.0257(2) 0.000 -0.00656(19) 0.000
Si1 0.0208(2) 0.0185(2) 0.0218(2) 0.000 -0.00083(17) 0.000
C1 0.0245(6) 0.0239(6) 0.0343(7) -0.0011(5) -0.0004(5) 0.0029(5)
C2 0.0283(7) 0.0343(7) 0.0370(8) 0.0018(6) 0.0027(6) 0.0025(6)
C3 0.0268(7) 0.0468(9) 0.0471(9) -0.0046(7) 0.0039(6) 0.0012(7)
C4 0.0268(7) 0.0520(10) 0.0576(11) -0.0058(8) -0.0040(7) 0.0116(7)
C5 0.0373(8) 0.0403(9) 0.0545(10) 0.0054(8) -0.0088(7) 0.0121(7)
C6 0.0316(7) 0.0285(7) 0.0421(8) 0.0040(6) -0.0028(6) 0.0051(6)
C7 0.0245(6) 0.0206(6) 0.0403(8) 0.0044(5) 0.0016(5) 0.0029(5)
C8 0.0381(8) 0.0294(7) 0.0409(8) 0.0027(6) 0.0066(6) -0.0015(6)
C9 0.0417(9) 0.0339(8) 0.0495(9) 0.0121(7) 0.0122(7) 0.0038(7)
C10 0.0387(8) 0.0310(8) 0.0689(12) 0.0166(8) 0.0050(8) -0.0052(6)
C11 0.0486(10) 0.0387(9) 0.0666(12) 0.0090(9) -0.0110(9) -0.0179(8)
C12 0.0415(8) 0.0343(8) 0.0459(9) 0.0084(7) -0.0082(7) -0.0093(7)
C13 0.0260(6) 0.0222(6) 0.0286(6) -0.0028(5) 0.0017(5) 0.0001(5)
C14 0.0245(6) 0.0215(6) 0.0251(6) -0.0017(5) 0.0015(5) -0.0019(5)
C15 0.0379(7) 0.0294(7) 0.0281(7) -0.0034(6) -0.0027(6) -0.0029(6)
C16 0.0483(9) 0.0365(8) 0.0283(7) -0.0096(6) 0.0033(6) -0.0085(7)
C17 0.0439(9) 0.0308(7) 0.0422(8) -0.0142(7) 0.0105(7) -0.0021(6)
C18 0.0347(7) 0.0275(7) 0.0427(8) -0.0080(6) 0.0043(6) 0.0048(6)
C19 0.0231(8) 0.0299(9) 0.0223(9) 0.000 -0.0006(7) 0.000
C20 0.0294(7) 0.0323(7) 0.0392(8) -0.0056(6) 0.0002(6) -0.0029(6)
C21 0.0296(7) 0.0491(9) 0.0439(9) -0.0080(7) 0.0007(6) -0.0112(7)
C22 0.0223(9) 0.0634(15) 0.0342(11) 0.000 -0.0006(8) 0.000
C23 0.0519(17) 0.171(4) 0.0272(13) 0.000 0.0095(12) 0.000
C24 0.0392(8) 0.0290(8) 0.0763(13) 0.0014(8) 0.0265(9) -0.0030(6)
C25 0.0288(11) 0.0580(16) 0.0534(16) 0.000 -0.0134(11) 0.000
C26 0.0528(10) 0.0428(9) 0.0333(8) -0.0050(7) -0.0121(7) -0.0009(7)

loop_
_atom_type_symbol
_atom_type_description
_atom_type_scat_dispersion_real
_atom_type_scat_dispersion_imag
_atom_type_scat_source
C C 0.0148 0.0070 'International Tables Vol C Tables 4.2.6.8 and 6.1.1.4'
H H 0.0000 0.0000 'International Tables Vol C Tables 4.2.6.8 and 6.1.1.4'
Fe Fe -0.2786 2.5796 'International Tables Vol C Tables 4.2.6.8 and 6.1.1.4'
P P 0.2596 0.3354 'International Tables Vol C Tables 4.2.6.8 and 6.1.1.4'
Si Si 0.2148 0.2489 'International Tables Vol C Tables 4.2.6.8 and 6.1.1.4'

loop_
_geom_angle_atom_site_label_1
_geom_angle_atom_site_label_2
_geom_angle_atom_site_label_3
_geom_angle
_geom_angle_site_symmetry_1
_geom_angle_site_symmetry_3
_geom_angle_publ_flag
P1 Fe1 P1 142.57(2) . 7_575 ?
P1 Fe1 P2 107.243(11) 7_575 . ?
P1 Fe1 P2 107.242(11) . . ?
P1 Fe1 P3 94.853(12) . . ?
P1 Fe1 P3 94.852(12) 7_575 . ?
P1 Fe1 Si1 82.937(12) . . ?
P1 Fe1 Si1 82.938(12) 7_575 . ?
P2 Fe1 P3 97.24(2) . . ?
P2 Fe1 Si1 90.01(2) . . ?
P3 Fe1 Si1 172.75(2) . . ?
C1 P1 Fe1 118.03(5) . . ?
C1 P1 C7 100.44(6) . . ?
C7 P1 Fe1 123.94(5) . . ?
C13 P1 Fe1 112.11(5) . . ?
C13 P1 C1 98.43(6) . . ?
C13 P1 C7 99.64(6) . . ?
C23 P2 Fe1 122.75(11) . . ?
C23 P2 C24 97.12(10) . 7_575 ?
C23 P2 C24 97.12(10) . . ?
C24 P2 Fe1 117.69(6) . . ?
C24 P2 Fe1 117.69(6) 7_575 . ?
C24 P2 C24 99.79(12) . 7_575 ?
C25 P3 Fe1 117.92(10) . . ?
C25 P3 C26 96.96(9) . 7_575 ?
C25 P3 C26 96.96(9) . . ?
C26 P3 Fe1 121.56(6) 7_575 . ?
C26 P3 Fe1 121.56(6) . . ?
C26 P3 C26 96.24(12) . 7_575 ?
C14 Si1 Fe1 107.70(4) 7_575 . ?
C14 Si1 Fe1 107.70(4) . . ?
C14 Si1 C14 102.88(8) 7_575 . ?
C14 Si1 C19 102.76(5) 7_575 . ?
C14 Si1 C19 102.76(5) . . ?
C19 Si1 Fe1 130.06(6) . . ?
C2 C1 P1 117.22(11) . . ?
C6 C1 P1 124.93(11) . . ?
C6 C1 C2 117.86(13) . . ?
C3 C2 C1 120.99(15) . . ?
C4 C3 C2 120.31(16) . . ?
C5 C4 C3 119.58(15) . . ?
C4 C5 C6 120.22(16) . . ?
C1 C6 C5 121.04(15) . . ?
C8 C7 P1 119.31(11) . . ?
C12 C7 P1 123.27(12) . . ?
C12 C7 C8 117.33(14) . . ?
C9 C8 C7 121.61(16) . . ?
C10 C9 C8 120.04(17) . . ?
C11 C10 C9 119.41(16) . . ?
C10 C11 C12 120.58(18) . . ?
C7 C12 C11 121.02(17) . . ?
C14 C13 P1 114.99(10) . . ?
C14 C13 C18 120.90(14) . . ?
C18 C13 P1 124.03(11) . . ?
C13 C14 Si1 115.29(10) . . ?
C13 C14 C15 118.05(13) . . ?
C15 C14 Si1 126.46(11) . . ?
C16 C15 C14 121.10(15) . . ?
C15 C16 C17 119.87(15) . . ?
C18 C17 C16 119.88(14) . . ?
C17 C18 C13 120.01(15) . . ?
C20 C19 Si1 121.94(9) . . ?
C20 C19 Si1 121.94(9) 7_575 . ?
C20 C19 C20 116.11(18) 7_575 . ?
C21 C20 C19 122.11(15) . . ?
C22 C21 C20 120.22(16) . . ?
C21 C22 C21 119.2(2) 7_575 . ?

loop_
_geom_bond_atom_site_label_1
_geom_bond_atom_site_label_2
_geom_bond_distance
_geom_bond_site_symmetry_2
_geom_bond_publ_flag
Fe1 P1 2.1970(3) . ?
Fe1 P1 2.1971(3) 7_575 ?
Fe1 P2 2.2344(5) . ?
Fe1 P3 2.2629(6) . ?
Fe1 Si1 2.3319(5) . ?
P1 C1 1.8524(14) . ?
P1 C7 1.8652(14) . ?
P1 C13 1.8377(15) . ?
P2 C23 1.835(3) . ?
P2 C24 1.8370(17) 7_575 ?
P2 C24 1.8370(17) . ?
P3 C25 1.822(3) . ?
P3 C26 1.8415(17) 7_575 ?
P3 C26 1.8414(17) . ?
Si1 C14 1.9023(13) . ?
Si1 C14 1.9022(13) 7_575 ?
Si1 C19 1.9143(19) . ?
C1 C2 1.398(2) . ?
C1 C6 1.389(2) . ?
C2 C3 1.387(2) . ?
C3 C4 1.382(3) . ?
C4 C5 1.377(3) . ?
C5 C6 1.395(2) . ?
C7 C8 1.394(2) . ?
C7 C12 1.386(2) . ?
C8 C9 1.391(2) . ?
C9 C10 1.376(3) . ?
C10 C11 1.373(3) . ?
C11 C12 1.398(2) . ?
C13 C14 1.3905(19) . ?
C13 C18 1.3995(19) . ?
C14 C15 1.4026(19) . ?
C15 C16 1.388(2) . ?
C16 C17 1.389(3) . ?
C17 C18 1.382(2) . ?
C19 C20 1.3964(18) 7_575 ?
C19 C20 1.3964(18) . ?
C20 C21 1.393(2) . ?
C21 C22 1.379(2) . ?
C22 C21 1.379(2) 7_575 ?
